data_4501885
loop_
_publ_author_name
'Laurila, Elina'
'Oresmaa, Larisa'
'Niskanen, Mika'
'Hirva, Pipsa'
'Haukka, Matti'

_publ_section_title
;
 Metal&#x2212;Metal Interactions in Stacked Mononuclear and Dinuclear
 Rhodium 2,2&#x2032;-Biimidazole Carbonyl Complexes
;
_journal_issue 8
_journal_name_full 'Crystal Growth &amp; Design'
_journal_page_first 3775
_journal_paper_doi 10.1021/cg100606f
_journal_volume 10
_journal_year 2010
_chemical_formula_moiety 'C24 H18 Cl2 N4 O4 Rh2'
_chemical_formula_sum 'C24 H18 Cl2 N4 O4 Rh2'
_chemical_formula_weight 703.14
_chemical_name_systematic
;
 ?
;
_space_group_IT_number 61
_symmetry_cell_setting orthorhombic
_symmetry_space_group_name_Hall '-P 2ac 2ab'
_symmetry_space_group_name_H-M 'P b c a'
_atom_sites_solution_hydrogens geom
_atom_sites_solution_primary direct
_atom_sites_solution_secondary difmap
_audit_creation_method SHELXL-97
_cell_angle_alpha 90.00
_cell_angle_beta 90.00
_cell_angle_gamma 90.00
_cell_formula_units_Z 8
_cell_length_a 16.0043(5)
_cell_length_b 11.7564(3)
_cell_length_c 26.4903(6)
_cell_measurement_reflns_used 16432
_cell_measurement_temperature 100(2)
_cell_measurement_theta_max 27.48
_cell_measurement_theta_min 1.00
_cell_volume 4984.2(2)
_computing_cell_refinement 'EvalCCD (Duisenberg, 1998-2003)'
_computing_data_collection 'Collect (Bruker AXS BV, 1997-2004)'
_computing_data_reduction 'EvalCCD (Duisenberg, 1998-2003)'
_computing_molecular_graphics 'Diamond v.3.1e (Brandenburg, 2007)'
_computing_publication_material 'SHELXL-97 (Sheldrick, 1997)'
_computing_structure_refinement 'SHELXL-97 (Sheldrick, 1997)'
_computing_structure_solution 'SIR97 (Altomare et al., 1997)'
_diffrn_ambient_temperature 100(2)
_diffrn_detector_area_resol_mean 9
_diffrn_measured_fraction_theta_full 0.999
_diffrn_measured_fraction_theta_max 0.999
_diffrn_measurement_device '95mm CCD camera on \k-goniostat'
_diffrn_measurement_device_type 'Nonius KappaCCD'
_diffrn_measurement_method '\f scans and \w scans with \k offset'
_diffrn_radiation_monochromator 'horizontally mounted graphite crystal'
_diffrn_radiation_source 'fine-focus sealed tube'
_diffrn_radiation_type MoK\a
_diffrn_radiation_wavelength 0.71073
_diffrn_reflns_av_R_equivalents 0.0690
_diffrn_reflns_av_sigmaI/netI 0.0279
_diffrn_reflns_limit_h_max 20
_diffrn_reflns_limit_h_min -20
_diffrn_reflns_limit_k_max 15
_diffrn_reflns_limit_k_min -15
_diffrn_reflns_limit_l_max 34
_diffrn_reflns_limit_l_min -34
_diffrn_reflns_number 103350
_diffrn_reflns_theta_full 27.51
_diffrn_reflns_theta_max 27.51
_diffrn_reflns_theta_min 2.55
_exptl_absorpt_coefficient_mu 1.578
_exptl_absorpt_correction_T_max 0.9253
_exptl_absorpt_correction_T_min 0.7665
_exptl_absorpt_correction_type multi-scan
_exptl_absorpt_process_details 'SADABS v.2.10 (Sheldrick, 2003)'
_exptl_crystal_colour yellow
_exptl_crystal_density_diffrn 1.874
_exptl_crystal_density_method 'not measured'
_exptl_crystal_description block
_exptl_crystal_F_000 2768
_exptl_crystal_size_max 0.18
_exptl_crystal_size_mid 0.15
_exptl_crystal_size_min 0.05
_refine_diff_density_max 2.058
_refine_diff_density_min -0.525
_refine_diff_density_rms 0.111
_refine_ls_extinction_method none
_refine_ls_goodness_of_fit_ref 1.131
_refine_ls_hydrogen_treatment constr
_refine_ls_matrix_type full
_refine_ls_number_parameters 325
_refine_ls_number_reflns 5722
_refine_ls_number_restraints 0
_refine_ls_restrained_S_all 1.131
_refine_ls_R_factor_all 0.0542
_refine_ls_R_factor_gt 0.0326
_refine_ls_shift/su_max 0.001
_refine_ls_shift/su_mean 0.000
_refine_ls_structure_factor_coef Fsqd
_refine_ls_weighting_details 'calc w=1/[\s^2^(Fo^2^)+(0.0185P)^2^+15.6389P] where P=(Fo^2^+2Fc^2^)/3'
_refine_ls_weighting_scheme calc
_refine_ls_wR_factor_gt 0.0670
_refine_ls_wR_factor_ref 0.0733
_reflns_number_gt 4378
_reflns_number_total 5722
_reflns_threshold_expression >2sigma(I)
_cod_data_source_file cg100606f_si_002.cif
_cod_data_source_block 6
_cod_database_code 4501885

loop_
_symmetry_equiv_pos_as_xyz
'x, y, z'
'-x+1/2, -y, z+1/2'
'x+1/2, -y+1/2, -z'
'-x, y+1/2, -z+1/2'
'-x, -y, -z'
'x-1/2, y, -z-1/2'
'-x-1/2, y-1/2, z'
'x, -y-1/2, z-1/2'

loop_
_atom_site_label
_atom_site_type_symbol
_atom_site_fract_x
_atom_site_fract_y
_atom_site_fract_z
_atom_site_U_iso_or_equiv
_atom_site_adp_type
_atom_site_occupancy
_atom_site_symmetry_multiplicity
_atom_site_calc_flag
_atom_site_refinement_flags
Rh1 Rh 0.471958(16) 0.07289(2) 0.624372(10) 0.01496(7) Uani 1 1 d .
Rh2 Rh 0.300233(16) 0.25336(2) 0.624854(11) 0.01507(7) Uani 1 1 d .
Cl1 Cl 0.56649(5) 0.15090(8) 0.68259(3) 0.01981(18) Uani 1 1 d .
Cl2 Cl 0.20388(5) 0.13607(7) 0.66680(3) 0.02157(19) Uani 1 1 d .
O1 O 0.59053(18) 0.1335(3) 0.54176(10) 0.0310(7) Uani 1 1 d .
O2 O 0.34834(19) -0.0259(2) 0.55267(10) 0.0312(7) Uani 1 1 d .
O3 O 0.20545(19) 0.2115(3) 0.52990(10) 0.0354(7) Uani 1 1 d .
O4 O 0.4063(2) 0.4181(3) 0.56876(12) 0.0458(9) Uani 1 1 d .
N1 N 0.39727(18) 0.0202(2) 0.68424(10) 0.0144(6) Uani 1 1 d .
N2 N 0.32160(17) 0.0184(2) 0.75307(11) 0.0158(6) Uani 1 1 d .
N3 N 0.36376(18) 0.2810(2) 0.69273(10) 0.0146(6) Uani 1 1 d .
N4 N 0.42679(18) 0.2548(2) 0.76577(11) 0.0161(6) Uani 1 1 d .
C1 C 0.5445(2) 0.1108(3) 0.57251(14) 0.0230(8) Uani 1 1 d .
C2 C 0.3962(2) 0.0110(3) 0.57953(13) 0.0217(8) Uani 1 1 d .
C3 C 0.2414(3) 0.2284(3) 0.56587(14) 0.0236(8) Uani 1 1 d .
C4 C 0.3677(3) 0.3545(4) 0.59098(14) 0.0270(9) Uani 1 1 d .
C5 C 0.3646(2) -0.0865(3) 0.69018(13) 0.0180(7) Uani 1 1 d .
H5 H 0.3733 -0.1489 0.6680 0.022 Uiso 1 1 calc R
C6 C 0.3178(2) -0.0888(3) 0.73285(13) 0.0187(8) Uani 1 1 d .
H6 H 0.2882 -0.1522 0.7461 0.022 Uiso 1 1 calc R
C7 C 0.2711(2) 0.0586(3) 0.79532(13) 0.0205(8) Uani 1 1 d .
H7A H 0.2135 0.0290 0.7913 0.025 Uiso 1 1 calc R
H7B H 0.2681 0.1426 0.7938 0.025 Uiso 1 1 calc R
C8 C 0.3700(2) 0.0824(3) 0.72246(12) 0.0142(7) Uani 1 1 d .
C9 C 0.3848(2) 0.2039(3) 0.72761(12) 0.0146(7) Uani 1 1 d .
C10 C 0.4711(2) 0.1960(3) 0.80661(12) 0.0173(7) Uani 1 1 d .
H10A H 0.5320 0.2024 0.8006 0.021 Uiso 1 1 calc R
H10B H 0.4564 0.1142 0.8055 0.021 Uiso 1 1 calc R
C11 C 0.4330(2) 0.3677(3) 0.75491(14) 0.0194(8) Uani 1 1 d .
H11 H 0.4591 0.4245 0.7750 0.023 Uiso 1 1 calc R
C12 C 0.3943(2) 0.3831(3) 0.70961(14) 0.0191(8) Uani 1 1 d .
H12 H 0.3892 0.4537 0.6924 0.023 Uiso 1 1 calc R
C13 C 0.3034(2) 0.0241(3) 0.84684(13) 0.0198(8) Uani 1 1 d .
C14 C 0.3609(3) -0.0626(3) 0.85377(14) 0.0263(9) Uani 1 1 d .
H14 H 0.3814 -0.1039 0.8256 0.032 Uiso 1 1 calc R
C15 C 0.3886(3) -0.0887(4) 0.90205(15) 0.0322(10) Uani 1 1 d .
H15 H 0.4279 -0.1483 0.9068 0.039 Uiso 1 1 calc R
C16 C 0.3596(3) -0.0293(4) 0.94302(15) 0.0337(10) Uani 1 1 d .
H16 H 0.3796 -0.0467 0.9759 0.040 Uiso 1 1 calc R
C17 C 0.3009(3) 0.0563(4) 0.93638(15) 0.0319(10) Uani 1 1 d .
H17 H 0.2798 0.0964 0.9648 0.038 Uiso 1 1 calc R
C18 C 0.2731(2) 0.0834(3) 0.88852(13) 0.0239(8) Uani 1 1 d .
H18 H 0.2334 0.1425 0.8840 0.029 Uiso 1 1 calc R
C19 C 0.4519(2) 0.2413(3) 0.85876(13) 0.0169(7) Uani 1 1 d .
C20 C 0.5032(2) 0.2049(3) 0.89779(13) 0.0211(8) Uani 1 1 d .
H20 H 0.5496 0.1572 0.8907 0.025 Uiso 1 1 calc R
C21 C 0.4870(3) 0.2379(3) 0.94706(14) 0.0265(9) Uani 1 1 d .
H21 H 0.5222 0.2124 0.9737 0.032 Uiso 1 1 calc R
C22 C 0.4199(3) 0.3076(3) 0.95747(14) 0.0257(9) Uani 1 1 d .
H22 H 0.4087 0.3299 0.9913 0.031 Uiso 1 1 calc R
C23 C 0.3692(2) 0.3448(3) 0.91908(15) 0.0261(9) Uani 1 1 d .
H23 H 0.3232 0.3932 0.9264 0.031 Uiso 1 1 calc R
C24 C 0.3850(2) 0.3120(3) 0.86952(14) 0.0218(8) Uani 1 1 d .
H24 H 0.3499 0.3381 0.8430 0.026 Uiso 1 1 calc R

loop_
_atom_site_aniso_label
_atom_site_aniso_U_11
_atom_site_aniso_U_22
_atom_site_aniso_U_33
_atom_site_aniso_U_23
_atom_site_aniso_U_13
_atom_site_aniso_U_12
Rh1 0.01709(13) 0.01541(13) 0.01238(12) -0.00030(11) 0.00126(11) 0.00173(11)
Rh2 0.01593(13) 0.01529(13) 0.01400(12) 0.00070(10) -0.00245(13) -0.00028(11)
Cl1 0.0162(4) 0.0227(4) 0.0205(4) 0.0009(4) -0.0004(3) -0.0011(4)
Cl2 0.0166(4) 0.0201(4) 0.0280(5) 0.0063(4) -0.0043(4) -0.0029(4)
O1 0.0316(16) 0.0420(18) 0.0192(14) 0.0053(12) 0.0084(12) -0.0003(14)
O2 0.0366(17) 0.0358(16) 0.0213(14) -0.0073(13) -0.0038(13) -0.0064(14)
O3 0.0432(18) 0.0389(17) 0.0240(15) -0.0045(13) -0.0147(14) -0.0005(15)
O4 0.047(2) 0.057(2) 0.0328(17) 0.0147(16) -0.0025(15) -0.0221(18)
N1 0.0146(15) 0.0142(14) 0.0144(14) -0.0012(11) -0.0018(11) 0.0017(12)
N2 0.0137(15) 0.0178(15) 0.0160(14) 0.0021(12) -0.0004(11) 0.0002(12)
N3 0.0130(15) 0.0149(14) 0.0160(14) -0.0012(12) -0.0011(11) 0.0004(12)
N4 0.0175(15) 0.0156(15) 0.0151(14) -0.0026(11) -0.0021(12) 0.0029(12)
C1 0.028(2) 0.0219(19) 0.0195(18) -0.0010(15) -0.0027(16) 0.0071(16)
C2 0.028(2) 0.0230(19) 0.0136(17) 0.0002(15) 0.0037(16) 0.0011(17)
C3 0.025(2) 0.0205(19) 0.026(2) 0.0020(16) -0.0002(17) 0.0020(16)
C4 0.027(2) 0.034(2) 0.0193(19) 0.0071(17) -0.0074(16) -0.0067(19)
C5 0.0187(18) 0.0143(17) 0.0209(17) -0.0018(14) -0.0045(14) 0.0008(14)
C6 0.0188(18) 0.0119(17) 0.0255(19) 0.0021(14) -0.0048(15) -0.0030(14)
C7 0.0189(19) 0.0227(19) 0.0199(18) 0.0012(15) 0.0051(14) 0.0046(15)
C8 0.0116(16) 0.0165(17) 0.0145(16) 0.0003(14) -0.0028(13) 0.0019(14)
C9 0.0128(16) 0.0155(17) 0.0156(16) -0.0015(14) -0.0002(13) -0.0002(14)
C10 0.0157(17) 0.0201(18) 0.0161(17) -0.0018(14) -0.0033(14) 0.0023(15)
C11 0.0180(18) 0.0172(18) 0.0229(18) -0.0032(15) -0.0046(15) -0.0012(15)
C12 0.0179(18) 0.0139(17) 0.0256(19) -0.0003(15) -0.0029(15) -0.0009(14)
C13 0.0189(18) 0.0203(18) 0.0203(18) 0.0025(15) 0.0032(15) -0.0058(15)
C14 0.036(2) 0.0214(19) 0.0213(18) 0.0029(16) -0.0018(17) -0.0008(18)
C15 0.039(3) 0.027(2) 0.030(2) 0.0095(18) -0.0110(19) -0.007(2)
C16 0.044(3) 0.035(2) 0.021(2) 0.0074(18) -0.0065(19) -0.019(2)
C17 0.036(2) 0.039(2) 0.021(2) -0.0058(18) 0.0070(17) -0.018(2)
C18 0.024(2) 0.027(2) 0.0210(18) -0.0046(16) 0.0064(15) -0.0089(17)
C19 0.0161(18) 0.0174(18) 0.0172(16) -0.0029(14) -0.0008(14) -0.0048(14)
C20 0.0186(19) 0.024(2) 0.0208(18) -0.0031(16) 0.0009(15) 0.0006(16)
C21 0.028(2) 0.033(2) 0.0182(19) -0.0016(16) -0.0030(16) -0.0002(18)
C22 0.031(2) 0.027(2) 0.0187(18) -0.0079(16) 0.0051(16) -0.0049(18)
C23 0.024(2) 0.023(2) 0.032(2) -0.0068(17) 0.0073(17) 0.0026(17)
C24 0.0222(18) 0.0189(18) 0.0244(19) -0.0030(15) -0.0002(16) 0.0015(15)

loop_
_atom_type_symbol
_atom_type_description
_atom_type_scat_dispersion_real
_atom_type_scat_dispersion_imag
_atom_type_scat_source
C C 0.0033 0.0016 'International Tables Vol C Tables 4.2.6.8 and 6.1.1.4'
H H 0.0000 0.0000 'International Tables Vol C Tables 4.2.6.8 and 6.1.1.4'
N N 0.0061 0.0033 'International Tables Vol C Tables 4.2.6.8 and 6.1.1.4'
O O 0.0106 0.0060 'International Tables Vol C Tables 4.2.6.8 and 6.1.1.4'
Cl Cl 0.1484 0.1585 'International Tables Vol C Tables 4.2.6.8 and 6.1.1.4'
Rh Rh -1.1178 0.9187 'International Tables Vol C Tables 4.2.6.8 and 6.1.1.4'

loop_
_geom_angle_atom_site_label_1
_geom_angle_atom_site_label_2
_geom_angle_atom_site_label_3
_geom_angle
_geom_angle_publ_flag
C2 Rh1 C1 91.67(16) yes
C2 Rh1 N1 89.75(14) yes
C1 Rh1 N1 175.43(14) ?
C2 Rh1 Cl1 178.93(11) ?
C1 Rh1 Cl1 89.40(12) yes
N1 Rh1 Cl1 89.19(8) yes
C2 Rh1 Rh2 73.93(12) ?
C1 Rh1 Rh2 110.57(11) ?
N1 Rh1 Rh2 74.00(8) yes
Cl1 Rh1 Rh2 105.61(2) ?
C4 Rh2 C3 89.36(17) yes
C4 Rh2 N3 91.92(14) yes
C3 Rh2 N3 178.43(15) ?
C4 Rh2 Cl2 174.70(13) ?
C3 Rh2 Cl2 88.43(12) yes
N3 Rh2 Cl2 90.21(8) yes
C4 Rh2 Rh1 85.90(13) ?
C3 Rh2 Rh1 107.65(12) ?
N3 Rh2 Rh1 73.34(8) yes
Cl2 Rh2 Rh1 99.37(2) ?
C8 N1 C5 107.0(3) ?
C8 N1 Rh1 127.5(2) ?
C5 N1 Rh1 125.5(2) ?
C8 N2 C6 107.6(3) ?
C8 N2 C7 126.7(3) ?
C6 N2 C7 125.0(3) ?
C9 N3 C12 106.2(3) ?
C9 N3 Rh2 127.6(2) ?
C12 N3 Rh2 126.1(2) ?
C9 N4 C11 108.0(3) ?
C9 N4 C10 125.6(3) ?
C11 N4 C10 125.5(3) ?
O1 C1 Rh1 178.1(3) ?
O2 C2 Rh1 178.5(4) ?
O3 C3 Rh2 179.0(4) ?
O4 C4 Rh2 176.9(4) ?
C6 C5 N1 108.9(3) ?
C6 C5 H5 125.5 ?
N1 C5 H5 125.5 ?
C5 C6 N2 106.5(3) ?
C5 C6 H6 126.8 ?
N2 C6 H6 126.8 ?
N2 C7 C13 114.5(3) ?
N2 C7 H7A 108.6 ?
C13 C7 H7A 108.6 ?
N2 C7 H7B 108.6 ?
C13 C7 H7B 108.6 ?
H7A C7 H7B 107.6 ?
N1 C8 N2 109.9(3) ?
N1 C8 C9 124.1(3) ?
N2 C8 C9 125.8(3) ?
N3 C9 N4 109.9(3) ?
N3 C9 C8 124.1(3) ?
N4 C9 C8 125.9(3) ?
N4 C10 C19 114.2(3) ?
N4 C10 H10A 108.7 ?
C19 C10 H10A 108.7 ?
N4 C10 H10B 108.7 ?
C19 C10 H10B 108.7 ?
H10A C10 H10B 107.6 ?
N4 C11 C12 106.4(3) ?
N4 C11 H11 126.8 ?
C12 C11 H11 126.8 ?
C11 C12 N3 109.4(3) ?
C11 C12 H12 125.3 ?
N3 C12 H12 125.3 ?
C14 C13 C18 119.6(3) ?
C14 C13 C7 122.9(3) ?
C18 C13 C7 117.5(3) ?
C13 C14 C15 119.8(4) ?
C13 C14 H14 120.1 ?
C15 C14 H14 120.1 ?
C16 C15 C14 120.5(4) ?
C16 C15 H15 119.7 ?
C14 C15 H15 119.7 ?
C15 C16 C17 119.9(4) ?
C15 C16 H16 120.1 ?
C17 C16 H16 120.1 ?
C18 C17 C16 120.1(4) ?
C18 C17 H17 119.9 ?
C16 C17 H17 119.9 ?
C17 C18 C13 120.0(4) ?
C17 C18 H18 120.0 ?
C13 C18 H18 120.0 ?
C24 C19 C20 119.3(3) ?
C24 C19 C10 123.8(3) ?
C20 C19 C10 116.8(3) ?
C21 C20 C19 120.3(4) ?
C21 C20 H20 119.8 ?
C19 C20 H20 119.8 ?
C22 C21 C20 120.0(4) ?
C22 C21 H21 120.0 ?
C20 C21 H21 120.0 ?
C23 C22 C21 120.1(4) ?
C23 C22 H22 119.9 ?
C21 C22 H22 119.9 ?
C22 C23 C24 120.2(4) ?
C22 C23 H23 119.9 ?
C24 C23 H23 119.9 ?
C19 C24 C23 120.1(4) ?
C19 C24 H24 120.0 ?
C23 C24 H24 120.0 ?

loop_
_geom_bond_atom_site_label_1
_geom_bond_atom_site_label_2
_geom_bond_distance
_geom_bond_publ_flag
Rh1 C2 1.847(4) yes
Rh1 C1 1.853(4) yes
Rh1 N1 2.080(3) yes
Rh1 Cl1 2.3470(9) yes
Rh1 Rh2 3.4720(4) yes
Rh2 C4 1.840(4) yes
Rh2 C3 1.847(4) yes
Rh2 N3 2.091(3) yes
Rh2 Cl2 2.3482(9) yes
O1 C1 1.131(5) ?
O2 C2 1.131(4) ?
O3 C3 1.131(5) ?
O4 C4 1.135(5) ?
N1 C8 1.323(4) ?
N1 C5 1.368(4) ?
N2 C8 1.350(4) ?
N2 C6 1.370(4) ?
N2 C7 1.460(4) ?
N3 C9 1.338(4) ?
N3 C12 1.371(4) ?
N4 C9 1.354(4) ?
N4 C11 1.361(4) ?
N4 C10 1.467(4) ?
C5 C6 1.356(5) ?
C5 H5 0.9500 ?
C6 H6 0.9500 ?
C7 C13 1.515(5) ?
C7 H7A 0.9900 ?
C7 H7B 0.9900 ?
C8 C9 1.454(5) ?
C10 C19 1.512(5) ?
C10 H10A 0.9900 ?
C10 H10B 0.9900 ?
C11 C12 1.363(5) ?
C11 H11 0.9500 ?
C12 H12 0.9500 ?
C13 C14 1.385(5) ?
C13 C18 1.393(5) ?
C14 C15 1.388(5) ?
C14 H14 0.9500 ?
C15 C16 1.372(6) ?
C15 H15 0.9500 ?
C16 C17 1.388(6) ?
C16 H16 0.9500 ?
C17 C18 1.381(6) ?
C17 H17 0.9500 ?
C18 H18 0.9500 ?
C19 C24 1.384(5) ?
C19 C20 1.388(5) ?
C20 C21 1.386(5) ?
C20 H20 0.9500 ?
C21 C22 1.379(6) ?
C21 H21 0.9500 ?
C22 C23 1.373(6) ?
C22 H22 0.9500 ?
C23 C24 1.392(5) ?
C23 H23 0.9500 ?
C24 H24 0.9500 ?
